data_4102681
loop_
_publ_author_name
'Guan-Cheng Xu'
'Xiao-Ming Ma'
'Li Zhang'
'Zhe-Ming Wang'
'Song Gao'

_publ_section_title
;
 Disorder-Order Ferroelectric Transition in the Metal Formate Framework of
 [NH4][Zn(HCOO)3]
;
_journal_name_full 'Journal of the American Chemical Society'
_journal_page_first 9588
_journal_page_last 9590
_journal_paper_doi 10.1021/ja104263m
_journal_volume 132
_journal_year 2010
_chemical_formula_sum 'C3 H7 N O6 Zn'
_chemical_formula_weight 218.47
_chemical_name_systematic
; 
 ? 
;
_space_group_IT_number 173
_symmetry_cell_setting hexagonal
_symmetry_space_group_name_Hall 'P 6c'
_symmetry_space_group_name_H-M 'P 63'
_atom_sites_solution_hydrogens difmap
_atom_sites_solution_primary direct
_atom_sites_solution_secondary difmap
_audit_creation_method SHELXL-97
_cell_angle_alpha 90.00
_cell_angle_beta 90.00
_cell_angle_gamma 120.00
_cell_formula_units_Z 6
_cell_length_a 12.5919(3)
_cell_length_b 12.5919(3)
_cell_length_c 8.2015(2)
_cell_measurement_reflns_used 6020
_cell_measurement_temperature 110
_cell_measurement_theta_max 30.999
_cell_measurement_theta_min 3.395
_cell_volume 1126.18(5)
_computing_cell_refinement 'HKL Scalepack (Otwinowski & Minor, 1997)'
_computing_data_collection 'KappaCCD (Nonius B. V., 1998)'
_computing_data_reduction 'HKL Denzo (Otwinowski & Minor, 1997) & maXus (Mackay et al., 1998)'
_computing_molecular_graphics 'Bruker SHELXTL V5.1 (Sheldrick, 1998)'
_computing_publication_material 'SHELXL-97 (Sheldrick, 1997)'
_computing_structure_refinement 'SHELXL-97 (Sheldrick, 1997)'
_computing_structure_solution 'SHELXS-97 (Sheldrick, 1997)'
_diffrn_ambient_temperature 110
_diffrn_detector_area_resol_mean 9
_diffrn_measured_fraction_theta_full 0.998
_diffrn_measured_fraction_theta_max 0.998
_diffrn_measurement_device_type 'NONIUS KappaCCD'
_diffrn_measurement_method CCD
_diffrn_radiation_monochromator graphite
_diffrn_radiation_source 'fine-focus sealed tube'
_diffrn_radiation_type MoK\a
_diffrn_radiation_wavelength 0.71073
_diffrn_reflns_av_R_equivalents 0.0650
_diffrn_reflns_av_sigmaI/netI 0.0457
_diffrn_reflns_limit_h_max 18
_diffrn_reflns_limit_h_min -18
_diffrn_reflns_limit_k_max 18
_diffrn_reflns_limit_k_min -17
_diffrn_reflns_limit_l_max 11
_diffrn_reflns_limit_l_min -11
_diffrn_reflns_number 20222
_diffrn_reflns_theta_full 31.02
_diffrn_reflns_theta_max 31.02
_diffrn_reflns_theta_min 3.74
_diffrn_standards_decay_% none
_exptl_absorpt_coefficient_mu 3.257
_exptl_absorpt_correction_T_max 0.429
_exptl_absorpt_correction_T_min 0.369
_exptl_absorpt_correction_type multi-scan
_exptl_absorpt_process_details
;
multi-scan from symmetry-related measurements 
 Sortav (Blessing 1995, 1997)
;
_exptl_crystal_colour colorless
_exptl_crystal_density_diffrn 1.933
_exptl_crystal_density_method 'not measured'
_exptl_crystal_description 'hexagonal bipyramid'
_exptl_crystal_F_000 660
_exptl_crystal_size_max 0.32
_exptl_crystal_size_mid 0.28
_exptl_crystal_size_min 0.27
_refine_diff_density_max 0.508
_refine_diff_density_min -0.500
_refine_diff_density_rms 0.078
_refine_ls_abs_structure_details 'Flack H D (1983), Acta Cryst. A39, 876-881'
_refine_ls_abs_structure_Flack 0.00
_refine_ls_extinction_coef 0.0416(18)
_refine_ls_extinction_expression Fc^*^=kFc[1+0.001xFc^2^\l^3^/sin(2\q)]^-1/4^
_refine_ls_extinction_method SHELXL
_refine_ls_goodness_of_fit_ref 0.907
_refine_ls_hydrogen_treatment mixed
_refine_ls_matrix_type full
_refine_ls_number_parameters 114
_refine_ls_number_reflns 2393
_refine_ls_number_restraints 10
_refine_ls_restrained_S_all 0.906
_refine_ls_R_factor_all 0.0729
_refine_ls_R_factor_gt 0.0306
_refine_ls_shift/su_max 0.000
_refine_ls_shift/su_mean 0.000
_refine_ls_structure_factor_coef Fsqd
_refine_ls_weighting_details 'calc w=1/[\s^2^(Fo^2^)+(0.0442P)^2^+0.0000P] where P=(Fo^2^+2Fc^2^)/3'
_refine_ls_weighting_scheme calc
_refine_ls_wR_factor_gt 0.0760
_refine_ls_wR_factor_ref 0.0855
_reflns_number_gt 1296
_reflns_number_total 2393
_reflns_threshold_expression >2sigma(I)
_cod_data_source_file ja104263m_si_002.cif
_cod_data_source_block 1-at-110K
_cod_database_code 4102681

loop_
_symmetry_equiv_pos_as_xyz
'x, y, z'
'-y, x-y, z'
'-x+y, -x, z'
'-x, -y, z+1/2'
'y, -x+y, z+1/2'
'x-y, x, z+1/2'

loop_
_atom_site_label
_atom_site_type_symbol
_atom_site_fract_x
_atom_site_fract_y
_atom_site_fract_z
_atom_site_U_iso_or_equiv
_atom_site_adp_type
_atom_site_occupancy
_atom_site_symmetry_multiplicity
_atom_site_calc_flag
_atom_site_refinement_flags
Zn1 Zn 0.33522(3) 0.33146(3) 0.58625(15) 0.00982(12) Uani 1 1 d .
O1 O 0.42572(18) 0.26472(18) 0.4420(3) 0.0139(5) Uani 1 1 d .
O2 O 0.42814(17) 0.15518(19) 0.2301(3) 0.0153(5) Uani 1 1 d .
O3 O 0.39868(18) 0.48889(18) 0.4403(2) 0.0144(5) Uani 1 1 d .
O4 O 0.50569(18) 0.60248(17) 0.2288(2) 0.0144(5) Uani 1 1 d .
O5 O 0.17527(17) 0.23515(17) 0.4458(3) 0.0141(5) Uani 1 1 d .
O6 O 0.06942(18) 0.24422(17) 0.2344(2) 0.0138(5) Uani 1 1 d .
C1 C 0.3744(3) 0.1868(3) 0.3308(4) 0.0189(9) Uani 1 1 d .
H1 H 0.2877 0.1487 0.3224 0.023 Uiso 1 1 calc R
C2 C 0.4729(3) 0.5141(3) 0.3245(4) 0.0153(8) Uani 1 1 d .
H2 H 0.5066 0.4622 0.3085 0.018 Uiso 1 1 calc R
C3 C 0.1407(3) 0.2923(3) 0.3529(4) 0.0145(8) Uani 1 1 d .
H3 H 0.1704 0.3767 0.3742 0.017 Uiso 1 1 calc R
N1 N 0.6667 0.3333 0.5424(9) 0.0222(17) Uani 1 3 d SD
H11 H 0.5932(19) 0.310(3) 0.497(3) 0.027 Uiso 1 1 d D
H12 H 0.6667 0.3333 0.651(3) 0.027 Uiso 1 3 d SD
N2 N 0.3333 0.6667 0.5405(8) 0.0207(16) Uani 1 3 d SD
H21 H 0.360(3) 0.619(3) 0.496(3) 0.025 Uiso 1 1 d D
H22 H 0.3333 0.6667 0.650(3) 0.025 Uiso 1 3 d SD
N3 N 0.0000 0.0000 0.1346(10) 0.0119(12) Uani 1 3 d SD
H31 H 0.027(3) 0.0777(16) 0.166(3) 0.014 Uiso 1 1 d D
H32 H 0.0000 0.0000 0.021(2) 0.014 Uiso 1 3 d SD

loop_
_atom_site_aniso_label
_atom_site_aniso_U_11
_atom_site_aniso_U_22
_atom_site_aniso_U_33
_atom_site_aniso_U_23
_atom_site_aniso_U_13
_atom_site_aniso_U_12
Zn1 0.01098(19) 0.01073(18) 0.00856(15) 0.0000(2) 0.0005(2) 0.00604(14)
O1 0.0170(11) 0.0155(11) 0.0115(13) -0.0046(10) -0.0015(9) 0.0098(9)
O2 0.0143(11) 0.0166(11) 0.0156(13) -0.0037(9) 0.0010(9) 0.0081(9)
O3 0.0197(11) 0.0140(11) 0.0125(13) 0.0039(9) 0.0068(10) 0.0106(9)
O4 0.0140(10) 0.0163(11) 0.0123(13) 0.0033(9) 0.0019(9) 0.0071(9)
O5 0.0150(11) 0.0156(11) 0.0125(13) -0.0006(10) -0.0041(9) 0.0083(9)
O6 0.0149(11) 0.0127(11) 0.0137(13) -0.0012(10) -0.0056(10) 0.0067(9)
C1 0.0130(17) 0.0158(16) 0.025(3) -0.0087(14) -0.0011(14) 0.0048(13)
C2 0.0166(17) 0.0114(16) 0.018(2) 0.0009(14) 0.0028(14) 0.0069(13)
C3 0.0165(16) 0.0143(17) 0.015(2) -0.0006(13) -0.0003(13) 0.0093(13)
N1 0.0171(15) 0.0171(15) 0.032(5) 0.000 0.000 0.0086(7)
N2 0.0170(15) 0.0170(15) 0.028(5) 0.000 0.000 0.0085(7)
N3 0.0138(13) 0.0138(13) 0.008(3) 0.000 0.000 0.0069(6)

loop_
_atom_type_symbol
_atom_type_description
_atom_type_scat_dispersion_real
_atom_type_scat_dispersion_imag
_atom_type_scat_source
C C 0.0033 0.0016 'International Tables Vol C Tables 4.2.6.8 and 6.1.1.4'
H H 0.0000 0.0000 'International Tables Vol C Tables 4.2.6.8 and 6.1.1.4'
N N 0.0061 0.0033 'International Tables Vol C Tables 4.2.6.8 and 6.1.1.4'
O O 0.0106 0.0060 'International Tables Vol C Tables 4.2.6.8 and 6.1.1.4'
Zn Zn 0.2839 1.4301 'International Tables Vol C Tables 4.2.6.8 and 6.1.1.4'

loop_
_geom_angle_atom_site_label_1
_geom_angle_atom_site_label_2
_geom_angle_atom_site_label_3
_geom_angle
_geom_angle_site_symmetry_1
_geom_angle_site_symmetry_3
O1 Zn1 O4 82.55(7) . 4_665
O1 Zn1 O5 90.90(9) . .
O4 Zn1 O5 169.73(7) 4_665 .
O1 Zn1 O3 91.74(8) . .
O4 Zn1 O3 96.08(8) 4_665 .
O5 Zn1 O3 92.00(9) . .
O1 Zn1 O6 95.79(7) . 5
O4 Zn1 O6 90.82(9) 4_665 5
O5 Zn1 O6 81.94(7) . 5
O3 Zn1 O6 170.39(7) . 5
O1 Zn1 O2 169.99(7) . 6
O4 Zn1 O2 90.93(9) 4_665 6
O5 Zn1 O2 96.56(7) . 6
O3 Zn1 O2 81.36(7) . 6
O6 Zn1 O2 91.88(9) 5 6
C1 O1 Zn1 123.7(2) . .
C1 O2 Zn1 121.6(2) . 5_554
C2 O3 Zn1 123.6(2) . .
C2 O4 Zn1 121.8(2) . 4_664
C3 O5 Zn1 120.34(19) . .
C3 O6 Zn1 124.5(2) . 6_554
O2 C1 O1 125.4(3) . .
O2 C1 H1 117.3 . .
O1 C1 H1 117.3 . .
O4 C2 O3 124.9(3) . .
O4 C2 H2 117.5 . .
O3 C2 H2 117.5 . .
O6 C3 O5 123.9(3) . .
O6 C3 H3 118.0 . .
O5 C3 H3 118.0 . .
H11 N1 H12 114.5(17) . .
H21 N2 H22 114.2(17) . .
H31 N3 H32 106.6(17) . .

loop_
_geom_bond_atom_site_label_1
_geom_bond_atom_site_label_2
_geom_bond_distance
_geom_bond_site_symmetry_2
Zn1 O1 2.088(2) .
Zn1 O4 2.099(2) 4_665
Zn1 O5 2.100(2) .
Zn1 O3 2.101(2) .
Zn1 O6 2.102(2) 5
Zn1 O2 2.108(2) 6
O1 C1 1.257(4) .
O2 C1 1.252(4) .
O2 Zn1 2.108(2) 5_554
O3 C2 1.256(3) .
O4 C2 1.251(4) .
O4 Zn1 2.099(2) 4_664
O5 C3 1.266(4) .
O6 C3 1.254(4) .
O6 Zn1 2.102(2) 6_554
C1 H1 0.9500 .
C2 H2 0.9500 .
C3 H3 0.9500 .
N1 H11 0.901(17) .
N1 H12 0.89(2) .
N2 H21 0.899(17) .
N2 H22 0.90(2) .
N3 H31 0.898(15) .
N3 H32 0.93(2) .

loop_
_geom_hbond_atom_site_label_D
_geom_hbond_atom_site_label_H
_geom_hbond_atom_site_label_A
_geom_hbond_distance_DH
_geom_hbond_distance_HA
_geom_hbond_distance_DA
_geom_hbond_angle_DHA
_geom_hbond_site_symmetry_A
N1 H11 O1 0.901(17) 1.941(18) 2.830(3) 169(2) .
N1 H11 O2 0.901(17) 2.98(2) 3.725(6) 141(2) .
N1 H12 O4 0.89(2) 2.744(6) 3.075(4) 103.5(5) 4_665
N2 H21 O3 0.899(17) 1.983(18) 2.864(3) 167(3) .
N2 H21 O4 0.899(17) 2.93(2) 3.695(5) 144(2) .
N2 H22 O2 0.90(2) 2.783(6) 3.120(4) 103.6(5) 4_665
N3 H31 O6 0.898(15) 1.969(16) 2.864(3) 175(3) .
N3 H31 O5 0.898(15) 2.70(2) 3.082(4) 106.6(19) 6_554
N3 H32 O5 0.93(2) 2.736(5) 3.082(4) 103.0(4) 4_554
C1 H1 O5 0.95 2.40 3.013(4) 122.0 .
C1 H1 O6 0.95 2.49 3.040(4) 117.2 3
C2 H2 O1 0.95 2.43 3.046(4) 122.7 .
C2 H2 O2 0.95 2.49 3.008(4) 114.4 3_665
C3 H3 O3 0.95 2.55 3.026(4) 111.3 .
C3 H3 O4 0.95 2.42 3.035(4) 122.5 3_565
